data_7025236
loop_
_publ_author_name
'Cui, Feng-Yun'
'Huang, Kun-Lin'
'Ma, Xiao-Yu'
'Li, Cong'
'Han, Zhan-Gang'
'Gao, Yuan-Zhe'
'Liu, Xi'
'Chi, Ying-Nan'
'Hu, Chang-Wen'

_publ_section_title
;
 Transformation from [W6O19]2&#x2212; to [W6O22]8&#x2212; stabilized by
 Cu(ii) complexation
;
_journal_issue 21
_journal_name_full 'Dalton Transactions'
_journal_page_first 5080
_journal_paper_doi 10.1039/b926024b
_journal_volume 39
_journal_year 2010
_chemical_formula_sum 'C14 H15 Cu2 N5 O13 W3'
_chemical_formula_weight 1139.94
_chemical_name_systematic
;
?
;
_space_group_IT_number 2
_symmetry_cell_setting triclinic
_symmetry_space_group_name_Hall '-P 1'
_symmetry_space_group_name_H-M 'P -1'
_atom_sites_solution_hydrogens geom
_atom_sites_solution_primary direct
_atom_sites_solution_secondary difmap
_audit_creation_method SHELXL-97
_cell_angle_alpha 83.531(2)
_cell_angle_beta 70.2400(10)
_cell_angle_gamma 66.5540(10)
_cell_formula_units_Z 2
_cell_length_a 10.5450(17)
_cell_length_b 10.8584(18)
_cell_length_c 11.0244(19)
_cell_measurement_reflns_used 3054
_cell_measurement_temperature 298(2)
_cell_measurement_theta_max 27.926
_cell_measurement_theta_min 2.225
_cell_volume 1089.6(3)
_computing_cell_refinement 'Bruker SMART'
_computing_data_collection 'Bruker SMART'
_computing_data_reduction 'Bruker SAINT'
_computing_molecular_graphics 'Bruker SHELXTL'
_computing_publication_material 'Bruker SHELXTL'
_computing_structure_refinement 'SHELXL-97 (Sheldrick, 1997)'
_computing_structure_solution 'SHELXS-97 (Sheldrick, 1990)'
_diffrn_ambient_temperature 298(2)
_diffrn_measured_fraction_theta_full 0.977
_diffrn_measured_fraction_theta_max 0.977
_diffrn_measurement_device_type 'CCD area detector'
_diffrn_measurement_method 'phi and omega scans'
_diffrn_radiation_monochromator graphite
_diffrn_radiation_source 'fine-focus sealed tube'
_diffrn_radiation_type MoK\a
_diffrn_radiation_wavelength 0.71073
_diffrn_reflns_av_R_equivalents 0.0331
_diffrn_reflns_av_sigmaI/netI 0.0665
_diffrn_reflns_limit_h_max 12
_diffrn_reflns_limit_h_min -12
_diffrn_reflns_limit_k_max 12
_diffrn_reflns_limit_k_min -12
_diffrn_reflns_limit_l_max 8
_diffrn_reflns_limit_l_min -13
_diffrn_reflns_number 5535
_diffrn_reflns_theta_full 25.01
_diffrn_reflns_theta_max 25.01
_diffrn_reflns_theta_min 1.96
_exptl_absorpt_coefficient_mu 17.778
_exptl_absorpt_correction_T_max 0.2694
_exptl_absorpt_correction_T_min 0.2242
_exptl_absorpt_correction_type multi-scan
_exptl_absorpt_process_details sadabs
_exptl_crystal_colour green
_exptl_crystal_density_diffrn 3.475
_exptl_crystal_density_method 'not measured'
_exptl_crystal_description block
_exptl_crystal_F_000 1036
_exptl_crystal_size_max 0.12
_exptl_crystal_size_mid 0.10
_exptl_crystal_size_min 0.10
_refine_diff_density_max 2.447
_refine_diff_density_min -2.032
_refine_diff_density_rms 0.358
_refine_ls_extinction_method none
_refine_ls_goodness_of_fit_ref 1.002
_refine_ls_hydrogen_treatment constr
_refine_ls_matrix_type full
_refine_ls_number_parameters 334
_refine_ls_number_reflns 3744
_refine_ls_number_restraints 24
_refine_ls_restrained_S_all 1.001
_refine_ls_R_factor_all 0.0567
_refine_ls_R_factor_gt 0.0388
_refine_ls_shift/su_max 0.001
_refine_ls_shift/su_mean 0.000
_refine_ls_structure_factor_coef Fsqd
_refine_ls_weighting_details 'calc w=1/[\s^2^(Fo^2^)+(0.0522P)^2^+0.0000P] where P=(Fo^2^+2Fc^2^)/3'
_refine_ls_weighting_scheme calc
_refine_ls_wR_factor_gt 0.0907
_refine_ls_wR_factor_ref 0.1006
_reflns_number_gt 2931
_reflns_number_total 3744
_reflns_threshold_expression >2sigma(I)
_cod_data_source_file b926024b.txt
_cod_data_source_block compound1
_cod_depositor_comments
;
The following automatic conversions were performed:

'_symmetry_cell_setting' value 'Triclinic' changed to 'triclinic'
according to /home/saulius/struct/CIF-dictionaries/cif_core.dic
dictionary named 'cif_core.dic' version 2.4.2 from 2011-04-26.

Automatic conversion script
Id: cif_fix_values 1891 2012-01-12 08:04:46Z andrius 
;
_cod_original_sg_symbol_H-M P-1
_cod_database_code 7025236

loop_
_symmetry_equiv_pos_as_xyz
'x, y, z'
'-x, -y, -z'

loop_
_atom_site_label
_atom_site_type_symbol
_atom_site_fract_x
_atom_site_fract_y
_atom_site_fract_z
_atom_site_U_iso_or_equiv
_atom_site_adp_type
_atom_site_occupancy
_atom_site_symmetry_multiplicity
_atom_site_calc_flag
_atom_site_refinement_flags
W1 W -0.11235(5) 0.75466(5) 0.51990(5) 0.01541(15) Uani 1 1 d .
W2 W -0.28987(5) 1.06496(5) 0.64353(5) 0.01484(15) Uani 1 1 d .
W3 W -0.05270(5) 1.09160(5) 0.37521(5) 0.01382(15) Uani 1 1 d .
Cu2 Cu 0.23661(17) 0.53462(15) 0.33536(15) 0.0217(4) Uani 1 1 d .
Cu1 Cu -0.35092(17) 0.98280(15) 0.37057(15) 0.0194(4) Uani 1 1 d .
N1 N 0.4154(11) 0.3762(10) 0.2563(10) 0.019(2) Uani 1 1 d .
N2 N 0.5606(11) 0.1474(10) 0.2781(10) 0.017(2) Uani 1 1 d .
N3 N 0.4871(10) 0.3064(9) 0.4307(9) 0.012(2) Uani 1 1 d U
H3A H 0.4422 0.3877 0.4607 0.014 Uiso 1 1 calc R
H3B H 0.5325 0.2442 0.4741 0.014 Uiso 1 1 calc R
N4 N 0.2522(11) 0.5664(10) 0.1495(11) 0.022(3) Uani 1 1 d U
N5 N 0.7099(11) -0.1005(11) 0.2008(10) 0.023(3) Uani 1 1 d .
O1 O -0.0845(9) 0.9444(7) 0.4853(8) 0.0145(18) Uani 1 1 d .
O2 O -0.2774(9) 0.8935(8) 0.6700(8) 0.019(2) Uani 1 1 d .
O3 O 0.0553(10) 0.6792(8) 0.3951(9) 0.024(2) Uani 1 1 d .
O4 O -0.2386(9) 0.8180(8) 0.4346(8) 0.018(2) Uani 1 1 d .
O5 O -0.1428(9) 0.6168(8) 0.5989(9) 0.023(2) Uani 1 1 d .
O6 O -0.2272(8) 1.1863(7) 0.5225(8) 0.0137(18) Uani 1 1 d .
O7 O -0.4164(9) 1.0775(8) 0.5345(8) 0.0170(19) Uani 1 1 d .
O8 O -0.1355(9) 1.0330(8) 0.7122(8) 0.0178(19) Uani 1 1 d .
O9 O -0.4285(9) 1.1626(9) 0.7687(9) 0.026(2) Uani 1 1 d .
O10 O -0.1362(9) 1.1084(8) 0.2627(9) 0.022(2) Uani 1 1 d U
O11 O -0.0008(8) 1.2345(8) 0.3580(8) 0.0134(18) Uani 1 1 d U
O12 O 0.2881(12) 0.5471(10) 0.4904(11) 0.044(3) Uani 1 1 d .
H12B H 0.2078 0.5689 0.5521 0.053 Uiso 1 1 d R
H12C H 0.3113 0.6151 0.4788 0.053 Uiso 1 1 d R
O13 O 0.9608(17) 0.4799(13) 0.2239(15) 0.086(5) Uani 1 1 d .
H13C H 1.0157 0.4852 0.2628 0.103 Uiso 1 1 d R
H13D H 0.9478 0.4071 0.2456 0.103 Uiso 1 1 d R
C1 C 0.4864(13) 0.2794(12) 0.3263(12) 0.019(3) Uani 1 1 d .
C2 C 0.5771(13) 0.1226(12) 0.1559(11) 0.017(3) Uani 1 1 d .
C3 C 0.5157(14) 0.2243(13) 0.0789(13) 0.024(3) Uani 1 1 d .
H3 H 0.5339 0.2077 -0.0076 0.028 Uiso 1 1 calc R
C4 C 0.4293(14) 0.3473(13) 0.1335(12) 0.025(3) Uani 1 1 d .
C5 C 0.3458(12) 0.4606(13) 0.0718(12) 0.019(3) Uani 1 1 d .
C6 C 0.3620(16) 0.4626(14) -0.0567(13) 0.030(4) Uani 1 1 d .
H6 H 0.4273 0.3882 -0.1102 0.036 Uiso 1 1 calc R
C7 C 0.2779(16) 0.5793(16) -0.1060(15) 0.037(4) Uani 1 1 d .
H7 H 0.2853 0.5829 -0.1927 0.044 Uiso 1 1 calc R
C8 C 0.1847(16) 0.6878(16) -0.0251(16) 0.038(4) Uani 1 1 d .
H8 H 0.1278 0.7664 -0.0555 0.046 Uiso 1 1 calc R
C9 C 0.1775(15) 0.6775(15) 0.1017(14) 0.031(4) Uani 1 1 d .
H9 H 0.1172 0.7520 0.1565 0.038 Uiso 1 1 calc R
C10 C 0.6626(14) -0.0154(12) 0.1107(12) 0.019(3) Uani 1 1 d .
C11 C 0.6999(16) -0.0617(15) -0.0122(13) 0.032(4) Uani 1 1 d .
H11 H 0.6678 -0.0025 -0.0733 0.038 Uiso 1 1 calc R
C12 C 0.7835(16) -0.1934(14) -0.0460(14) 0.033(4) Uani 1 1 d .
H12 H 0.8098 -0.2251 -0.1294 0.040 Uiso 1 1 calc R
C13 C 0.8274(15) -0.2774(14) 0.0471(14) 0.029(3) Uani 1 1 d .
H13 H 0.8823 -0.3682 0.0273 0.034 Uiso 1 1 calc R
C14 C 0.7919(15) -0.2299(13) 0.1679(13) 0.027(3) Uani 1 1 d .
H14 H 0.8253 -0.2884 0.2288 0.033 Uiso 1 1 calc R

loop_
_atom_site_aniso_label
_atom_site_aniso_U_11
_atom_site_aniso_U_22
_atom_site_aniso_U_33
_atom_site_aniso_U_23
_atom_site_aniso_U_13
_atom_site_aniso_U_12
W1 0.0176(3) 0.0148(3) 0.0148(3) 0.0025(2) -0.0090(2) -0.0047(2)
W2 0.0141(3) 0.0195(3) 0.0082(3) -0.0001(2) -0.0043(2) -0.0031(2)
W3 0.0156(3) 0.0180(3) 0.0092(3) 0.0043(2) -0.0074(2) -0.0060(2)
Cu2 0.0200(8) 0.0219(8) 0.0174(9) 0.0028(7) -0.0070(7) -0.0021(7)
Cu1 0.0224(8) 0.0202(8) 0.0129(8) -0.0006(6) -0.0095(7) -0.0021(7)
N1 0.015(5) 0.023(6) 0.016(6) 0.005(5) -0.010(5) -0.004(5)
N2 0.014(5) 0.020(6) 0.013(6) 0.008(4) -0.005(5) -0.005(5)
N3 0.013(3) 0.010(3) 0.009(3) 0.0008(18) -0.0066(19) 0.0011(19)
N4 0.021(3) 0.023(3) 0.021(3) 0.0028(19) -0.009(2) -0.007(2)
N5 0.020(6) 0.030(6) 0.016(6) -0.007(5) -0.007(5) -0.004(5)
O1 0.019(5) 0.014(4) 0.012(4) 0.000(3) -0.008(4) -0.006(4)
O2 0.015(4) 0.026(5) 0.013(5) 0.005(4) -0.006(4) -0.005(4)
O3 0.027(5) 0.024(5) 0.021(5) 0.001(4) -0.013(4) -0.005(4)
O4 0.016(4) 0.020(5) 0.024(5) 0.002(4) -0.016(4) -0.003(4)
O5 0.022(5) 0.021(5) 0.029(6) 0.007(4) -0.013(4) -0.009(4)
O6 0.014(4) 0.013(4) 0.012(4) -0.004(3) -0.006(4) -0.001(3)
O7 0.019(5) 0.015(4) 0.017(5) -0.001(4) -0.011(4) -0.001(4)
O8 0.020(5) 0.024(5) 0.014(5) -0.006(4) -0.011(4) -0.007(4)
O9 0.019(5) 0.028(5) 0.022(5) -0.001(4) -0.006(4) 0.000(4)
O10 0.022(3) 0.024(3) 0.021(3) 0.0008(18) -0.0101(18) -0.0079(18)
O11 0.009(4) 0.024(4) 0.008(4) 0.006(3) -0.007(3) -0.005(3)
O12 0.060(8) 0.033(6) 0.046(7) -0.003(5) -0.023(6) -0.020(5)
O13 0.130(14) 0.067(9) 0.095(12) 0.033(9) -0.078(11) -0.044(9)
C1 0.012(6) 0.024(7) 0.012(7) 0.001(5) 0.000(5) -0.001(5)
C2 0.013(6) 0.025(7) 0.007(6) 0.005(5) 0.003(5) -0.008(5)
C3 0.024(7) 0.026(7) 0.015(7) -0.007(6) -0.004(6) -0.003(6)
C4 0.021(7) 0.033(8) 0.010(7) 0.006(6) 0.002(6) -0.008(6)
C5 0.005(6) 0.040(8) 0.010(6) 0.009(6) -0.003(5) -0.008(6)
C6 0.044(9) 0.026(8) 0.016(7) 0.005(6) -0.010(7) -0.011(7)
C7 0.036(9) 0.055(10) 0.030(9) 0.031(8) -0.024(8) -0.026(8)
C8 0.028(8) 0.040(9) 0.045(10) 0.026(8) -0.024(8) -0.009(7)
C9 0.029(8) 0.039(9) 0.018(8) 0.014(7) -0.004(7) -0.011(7)
C10 0.022(7) 0.018(7) 0.012(7) 0.010(5) -0.004(6) -0.006(5)
C11 0.043(9) 0.048(10) 0.009(7) 0.013(7) -0.014(7) -0.021(8)
C12 0.035(9) 0.033(8) 0.014(7) 0.002(6) 0.001(7) -0.003(7)
C13 0.030(8) 0.027(8) 0.027(8) -0.005(6) -0.010(7) -0.008(6)
C14 0.038(9) 0.025(8) 0.019(7) -0.001(6) -0.016(7) -0.006(7)

loop_
_atom_type_symbol
_atom_type_description
_atom_type_scat_dispersion_real
_atom_type_scat_dispersion_imag
_atom_type_scat_source
C C 0.0033 0.0016 'International Tables Vol C Tables 4.2.6.8 and 6.1.1.4'
H H 0.0000 0.0000 'International Tables Vol C Tables 4.2.6.8 and 6.1.1.4'
N N 0.0061 0.0033 'International Tables Vol C Tables 4.2.6.8 and 6.1.1.4'
O O 0.0106 0.0060 'International Tables Vol C Tables 4.2.6.8 and 6.1.1.4'
Cu Cu 0.3201 1.2651 'International Tables Vol C Tables 4.2.6.8 and 6.1.1.4'
W W -0.8490 6.8722 'International Tables Vol C Tables 4.2.6.8 and 6.1.1.4'

loop_
_geom_angle_atom_site_label_1
_geom_angle_atom_site_label_2
_geom_angle_atom_site_label_3
_geom_angle
_geom_angle_site_symmetry_1
_geom_angle_site_symmetry_3
O5 W1 O4 104.8(4) . .
O5 W1 O3 102.5(4) . .
O4 W1 O3 102.3(4) . .
O5 W1 O11 92.0(4) . 2_576
O4 W1 O11 155.8(3) . 2_576
O3 W1 O11 90.6(4) . 2_576
O5 W1 O2 93.7(4) . .
O4 W1 O2 85.4(4) . .
O3 W1 O2 159.4(4) . .
O11 W1 O2 76.1(3) 2_576 .
O5 W1 O1 161.1(4) . .
O4 W1 O1 86.9(3) . .
O3 W1 O1 89.1(4) . .
O11 W1 O1 72.8(3) 2_576 .
O2 W1 O1 72.1(3) . .
O9 W2 O2 108.2(4) . .
O9 W2 O6 105.8(4) . .
O2 W2 O6 145.4(4) . .
O9 W2 O8 96.9(4) . .
O2 W2 O8 91.9(4) . .
O6 W2 O8 90.5(4) . .
O9 W2 O7 95.9(4) . .
O2 W2 O7 85.5(4) . .
O6 W2 O7 84.5(3) . .
O8 W2 O7 167.1(3) . .
O9 W2 O1 172.0(4) . .
O2 W2 O1 75.9(3) . .
O6 W2 O1 71.2(3) . .
O8 W2 O1 75.8(3) . .
O7 W2 O1 91.3(3) . .
O9 W2 W3 140.1(3) . .
O2 W2 W3 111.7(3) . .
O6 W2 W3 34.5(2) . .
O8 W2 W3 83.3(3) . .
O7 W2 W3 85.9(2) . .
O1 W2 W3 36.76(19) . .
O10 W3 O11 106.2(4) . .
O10 W3 O8 100.0(4) . 2_576
O11 W3 O8 95.8(4) . 2_576
O10 W3 O1 106.3(4) . .
O11 W3 O1 146.2(4) . .
O8 W3 O1 87.6(3) 2_576 .
O10 W3 O6 98.9(4) . .
O11 W3 O6 89.2(3) . .
O8 W3 O6 158.3(3) 2_576 .
O1 W3 O6 76.9(3) . .
O10 W3 O1 174.2(3) . 2_576
O11 W3 O1 74.1(3) . 2_576
O8 W3 O1 74.3(3) 2_576 2_576
O1 W3 O1 74.6(3) . 2_576
O6 W3 O1 86.9(3) . 2_576
O10 W3 W2 104.0(3) . .
O11 W3 W2 118.0(2) . .
O8 W3 W2 130.0(3) 2_576 .
O1 W3 W2 43.8(2) . .
O6 W3 W2 33.1(2) . .
O1 W3 W2 80.68(19) 2_576 .
O3 Cu2 N1 171.9(4) . .
O3 Cu2 O12 92.1(4) . .
N1 Cu2 O12 95.6(4) . .
O3 Cu2 N4 93.9(4) . .
N1 Cu2 N4 80.5(4) . .
O12 Cu2 N4 152.2(5) . .
O3 Cu2 O5 93.7(4) . 2_566
N1 Cu2 O5 82.7(4) . 2_566
O12 Cu2 O5 98.9(4) . 2_566
N4 Cu2 O5 107.7(4) . 2_566
O4 Cu1 O7 92.0(4) . .
O4 Cu1 N5 91.8(4) . 1_465
O7 Cu1 N5 176.2(4) . 1_465
O4 Cu1 N2 170.7(4) . 1_465
O7 Cu1 N2 94.7(4) . 1_465
N5 Cu1 N2 81.5(4) 1_465 1_465
C1 N1 C4 120.0(11) . .
C1 N1 Cu2 123.2(9) . .
C4 N1 Cu2 112.7(8) . .
C2 N2 C1 118.8(10) . .
C2 N2 Cu1 113.6(8) . 1_645
C1 N2 Cu1 127.6(9) . 1_645
C9 N4 C5 119.9(12) . .
C9 N4 Cu2 126.2(10) . .
C5 N4 Cu2 113.9(8) . .
C14 N5 C10 119.0(11) . .
C14 N5 Cu1 126.1(9) . 1_645
C10 N5 Cu1 114.9(8) . 1_645
W3 O1 W1 153.2(4) . .
W3 O1 W2 99.5(3) . .
W1 O1 W2 96.7(3) . .
W3 O1 W3 105.4(3) . 2_576
W1 O1 W3 95.8(3) . 2_576
W2 O1 W3 89.9(3) . 2_576
W2 O2 W1 114.1(4) . .
W1 O3 Cu2 149.1(5) . .
W1 O4 Cu1 141.5(5) . .
W1 O5 Cu2 160.4(5) . 2_566
W2 O6 W3 112.4(4) . .
Cu1 O7 W2 126.1(4) . .
W3 O8 W2 118.4(4) 2_576 .
W3 O11 W1 117.1(4) . 2_576
N3 C1 N1 120.9(12) . .
N3 C1 N2 119.5(11) . .
N1 C1 N2 119.6(12) . .
N2 C2 C3 121.6(11) . .
N2 C2 C10 115.4(11) . .
C3 C2 C10 123.0(12) . .
C4 C3 C2 118.0(13) . .
C3 C4 N1 121.1(12) . .
C3 C4 C5 125.4(13) . .
N1 C4 C5 113.5(11) . .
N4 C5 C6 121.3(12) . .
N4 C5 C4 115.0(12) . .
C6 C5 C4 123.7(13) . .
C5 C6 C7 118.5(14) . .
C8 C7 C6 119.2(14) . .
C7 C8 C9 118.2(14) . .
N4 C9 C8 122.8(15) . .
N5 C10 C11 120.3(12) . .
N5 C10 C2 114.4(11) . .
C11 C10 C2 125.2(12) . .
C12 C11 C10 120.8(13) . .
C11 C12 C13 117.7(14) . .
C14 C13 C12 120.9(13) . .
N5 C14 C13 121.2(13) . .

loop_
_geom_bond_atom_site_label_1
_geom_bond_atom_site_label_2
_geom_bond_distance
_geom_bond_site_symmetry_2
W1 O5 1.732(8) .
W1 O4 1.761(8) .
W1 O3 1.774(9) .
W1 O11 2.117(8) 2_576
W1 O2 2.137(8) .
W1 O1 2.169(8) .
W2 O9 1.702(8) .
W2 O2 1.810(8) .
W2 O6 1.912(8) .
W2 O8 1.915(8) .
W2 O7 2.037(9) .
W2 O1 2.270(8) .
W2 W3 3.2356(8) .
W3 O10 1.705(9) .
W3 O11 1.811(8) .
W3 O8 1.887(8) 2_576
W3 O1 1.963(8) .
W3 O6 1.982(7) .
W3 O1 2.352(8) 2_576
Cu2 O3 1.883(8) .
Cu2 N1 1.979(10) .
Cu2 O12 1.993(11) .
Cu2 N4 2.000(11) .
Cu2 O5 2.179(8) 2_566
Cu1 O4 1.923(8) .
Cu1 O7 1.952(8) .
Cu1 N5 1.960(11) 1_465
Cu1 N2 2.003(10) 1_465
N1 C1 1.358(16) .
N1 C4 1.370(17) .
N2 C2 1.343(16) .
N2 C1 1.396(16) .
N2 Cu1 2.002(10) 1_645
N3 C1 1.222(16) .
N4 C9 1.317(16) .
N4 C5 1.333(16) .
N5 C14 1.338(16) .
N5 C10 1.360(16) .
N5 Cu1 1.960(11) 1_645
O1 W3 2.352(8) 2_576
O5 Cu2 2.179(8) 2_566
O8 W3 1.887(8) 2_576
O11 W1 2.117(8) 2_576
C2 C3 1.397(18) .
C2 C10 1.447(17) .
C3 C4 1.349(18) .
C4 C5 1.451(17) .
C5 C6 1.367(19) .
C6 C7 1.401(19) .
C7 C8 1.37(2) .
C8 C9 1.37(2) .
C10 C11 1.371(19) .
C11 C12 1.362(19) .
C12 C13 1.37(2) .
C13 C14 1.357(19) .
